data_2019789
loop_
_publ_author_name
'Poleti, Dejan'
'Rogan, Jelena'
'Rodi\'c, Marko V.'
'Radovanovi\'c, Lidija'

_publ_section_title
;
 Mixed-ligand Mn^II^ and Cu^II^ complexes with alternating
 2,2'-bipyrimidine and terephthalate bridges
;
_journal_coeditor_code SK3573
_journal_issue 2
_journal_name_full 'Acta Crystallographica Section C'
_journal_page_first
;
;
_journal_paper_doi 10.1107/S2053229614028113
_journal_volume 71
_journal_year 2015
_chemical_formula_iupac '[Mn2 (C8 H4 O4)2 (C8 H6 N4) (H2 O)4]'
_chemical_formula_moiety 'C24 H22 Mn2 N4 O12'
_chemical_formula_sum 'C24 H22 Mn2 N4 O12'
_chemical_formula_weight 668.34
_chemical_name_systematic
<i>catena</i>-Poly[[diaquamanganese(II)]-\m-2,2'-bipyrimidine-\k^4^<i>N</i>^1^,<i>N</i>^1'^:<i>N</i>^3^,<i>N</i>^3'^-[diaquamanganese(II)]-bis(\m-terephthalato-\k^2^<i>O</i>^1^:<i>O</i>^4^)],
_space_group_crystal_system monoclinic
_space_group_IT_number 12
_space_group_name_Hall '-C 2y'
_space_group_name_H-M_alt 'C 1 2/m 1'
_symmetry_space_group_name_Hall '-C 2y'
_symmetry_space_group_name_H-M 'C 1 2/m 1'
_atom_sites_solution_hydrogens mixed
_atom_sites_solution_primary direct
_atom_sites_solution_secondary difmap
_cell_angle_alpha 90
_cell_angle_beta 115.789(2)
_cell_angle_gamma 90
_cell_formula_units_Z 2
_cell_length_a 14.4270(3)
_cell_length_b 15.6350(3)
_cell_length_c 6.44200(10)
_cell_measurement_reflns_used 7117
_cell_measurement_temperature 294(2)
_cell_measurement_theta_max 28.6990
_cell_measurement_theta_min 4.0720
_cell_volume 1308.37(5)
_computing_cell_refinement
;
CrysAlis PRO (Agilent, 2014)
;
_computing_data_collection
;
CrysAlis PRO (Agilent, 2014)
;
_computing_data_reduction
;
CrysAlis PRO (Agilent, 2014)
;
_computing_molecular_graphics
;
Mercury (Macrae <i>et al.</i>, 2008), ORTEP-3 for Windows (Farrugia,
2012)
and ATOMS (Dowty, 2006)
;
_computing_publication_material
;
publCIF (Westrip, 2010), PLATON (Spek, 2009) and PARST
(Nardelli, 1995)
;
_computing_structure_refinement
;
SHELXL2013 (Sheldrick, 2015) and WinGX (Farrugia, 2012)
;
_computing_structure_solution
;
SIR2011 (Burla <i>et al.</i>, 2012)
;
_diffrn_ambient_temperature 294(2)
_diffrn_detector_area_resol_mean 16.3280
_diffrn_measured_fraction_theta_full 0.994
_diffrn_measured_fraction_theta_max 0.995
_diffrn_measurement_device 'four-circle diffractometer'
_diffrn_measurement_device_type 'Oxford Gemini S diffractometer with Sapphire3 CCD area detector'
_diffrn_measurement_method \w
_diffrn_radiation_monochromator graphite
_diffrn_radiation_type 'Mo K\a'
_diffrn_radiation_wavelength 0.71073
_diffrn_reflns_av_R_equivalents 0.0219
_diffrn_reflns_limit_h_max 17
_diffrn_reflns_limit_h_min -17
_diffrn_reflns_limit_k_max 19
_diffrn_reflns_limit_k_min -19
_diffrn_reflns_limit_l_max 7
_diffrn_reflns_limit_l_min -7
_diffrn_reflns_number 12759
_diffrn_reflns_theta_full 25.242
_diffrn_reflns_theta_max 26.021
_diffrn_reflns_theta_min 4.079
_exptl_absorpt_coefficient_mu 1.039
_exptl_absorpt_correction_T_max 1.00000
_exptl_absorpt_correction_T_min 0.75620
_exptl_absorpt_correction_type multi-scan
_exptl_absorpt_process_details
;
(CrysAlis PRO; Agilent, 2014)
;
_exptl_crystal_colour yellow
_exptl_crystal_density_diffrn 1.696
_exptl_crystal_density_method 'not measured'
_exptl_crystal_description prism
_exptl_crystal_F_000 680
_exptl_crystal_size_max 0.44
_exptl_crystal_size_mid 0.32
_exptl_crystal_size_min 0.12
_refine_diff_density_max 0.296
_refine_diff_density_min -0.226
_refine_ls_extinction_method none
_refine_ls_goodness_of_fit_ref 1.038
_refine_ls_hydrogen_treatment mixed
_refine_ls_matrix_type full
_refine_ls_number_parameters 107
_refine_ls_number_reflns 1333
_refine_ls_number_restraints 2
_refine_ls_restrained_S_all 1.037
_refine_ls_R_factor_all 0.0246
_refine_ls_R_factor_gt 0.0235
_refine_ls_shift/su_max 0.001
_refine_ls_shift/su_mean 0.000
_refine_ls_structure_factor_coef Fsqd
_refine_ls_weighting_details 'w = 1/[\s^2^(Fo^2^)+(0.0385P)^2^+0.9699P] where P=(Fo^2^+2Fc^2^)/3'
_refine_ls_weighting_scheme calc
_refine_ls_wR_factor_gt 0.0647
_refine_ls_wR_factor_ref 0.0655
_reflns_number_gt 1284
_reflns_number_total 1333
_reflns_threshold_expression I>2\s(I)
_cod_data_source_file sk3573sup1.cif
_cod_data_source_block I
_cod_database_code 2019789
_cod_database_fobs_code 2019789
_shelx_space_group_comment
;
The symmetry employed for this shelxl refinement is uniquely defined
by the following loop, which should always be used as a source of
symmetry information in preference to the above space-group names.
They are only intended as comments.
;
_shelxl_version_number .2013

loop_
_space_group_symop_operation_xyz
'x, y, z'
'-x, y, -z'
'x+1/2, y+1/2, z'
'-x+1/2, y+1/2, -z'
'-x, -y, -z'
'x, -y, z'
'-x+1/2, -y+1/2, -z'
'x+1/2, -y+1/2, z'

loop_
_atom_site_type_symbol
_atom_site_label
_atom_site_fract_x
_atom_site_fract_y
_atom_site_fract_z
_atom_site_U_iso_or_equiv
_atom_site_adp_type
_atom_site_calc_flag
_atom_site_occupancy
Mn Mn1 1.0000 0.19733(2) 0.0000 0.03014(13) Uani d 1
O O1 0.93763(11) 0.28058(9) 0.1567(3) 0.0567(4) Uani d 1
O O2 0.82353(9) 0.27461(7) 0.3003(2) 0.0420(3) Uani d 1
O O3 0.85749(10) 0.18562(9) -0.3125(2) 0.0451(3) Uani d 1
H H3A 0.8528(18) 0.2172(14) -0.415(3) 0.066(7) Uiso d 1
H H3B 0.8046(14) 0.1948(13) -0.303(4) 0.058(7) Uiso d 1
N N1 0.94283(9) 0.07584(7) 0.1191(2) 0.0287(3) Uani d 1
C C1 0.87734(12) 0.31443(9) 0.2247(3) 0.0338(3) Uani d 1
C C2 0.87117(11) 0.41076(9) 0.2154(2) 0.0309(3) Uani d 1
C C3 0.89433(12) 0.45565(10) 0.0583(3) 0.0366(3) Uani d 1
H H3 0.9100 0.4261 -0.0477 0.044 Uiso calc 1
C C4 0.84600(12) 0.45565(10) 0.3696(3) 0.0372(4) Uani d 1
H H4 0.8290 0.4261 0.4736 0.045 Uiso calc 1
C C5 0.88655(12) 0.07539(9) 0.2396(3) 0.0336(3) Uani d 1
H H5 0.8665 0.1271 0.2789 0.040 Uiso calc 1
C C6 0.96834(14) 0.0000 0.0666(3) 0.0239(4) Uani d 1
C C7 0.85806(17) 0.0000 0.3059(4) 0.0357(5) Uani d 1
H H7 0.8207 0.0000 0.3927 0.043 Uiso calc 1

loop_
_atom_site_aniso_label
_atom_site_aniso_U_11
_atom_site_aniso_U_22
_atom_site_aniso_U_33
_atom_site_aniso_U_12
_atom_site_aniso_U_13
_atom_site_aniso_U_23
Mn1 0.03450(19) 0.02257(18) 0.0454(2) 0.000 0.02865(15) 0.000
O1 0.0626(8) 0.0420(7) 0.0905(10) 0.0065(6) 0.0565(8) -0.0119(7)
O2 0.0480(6) 0.0314(6) 0.0587(7) 0.0062(5) 0.0345(6) 0.0074(5)
O3 0.0370(6) 0.0558(8) 0.0500(7) 0.0069(5) 0.0258(5) 0.0148(6)
N1 0.0334(6) 0.0243(6) 0.0367(6) 0.0007(5) 0.0229(5) -0.0005(5)
C1 0.0345(8) 0.0321(8) 0.0406(8) 0.0046(6) 0.0219(6) -0.0029(6)
C2 0.0303(7) 0.0313(7) 0.0377(7) 0.0019(6) 0.0210(6) -0.0016(6)
C3 0.0423(8) 0.0416(8) 0.0385(7) 0.0006(7) 0.0293(7) -0.0039(6)
C4 0.0536(9) 0.0313(8) 0.0441(8) 0.0010(7) 0.0376(8) 0.0027(6)
C5 0.0409(8) 0.0277(7) 0.0441(8) 0.0019(6) 0.0296(7) -0.0035(6)
C6 0.0244(9) 0.0239(9) 0.0270(9) 0.000 0.0144(7) 0.000
C7 0.0405(11) 0.0361(11) 0.0443(11) 0.000 0.0314(10) 0.000

loop_
_atom_type_symbol
_atom_type_description
_atom_type_scat_dispersion_real
_atom_type_scat_dispersion_imag
_atom_type_scat_source
C C 0.0033 0.0016 'International Tables Vol C Tables 4.2.6.8 and 6.1.1.4'
H H 0.0000 0.0000 'International Tables Vol C Tables 4.2.6.8 and 6.1.1.4'
N N 0.0061 0.0033 'International Tables Vol C Tables 4.2.6.8 and 6.1.1.4'
O O 0.0106 0.0060 'International Tables Vol C Tables 4.2.6.8 and 6.1.1.4'
Mn Mn 0.3368 0.7283 'International Tables Vol C Tables 4.2.6.8 and 6.1.1.4'

loop_
_geom_angle_atom_site_label_1
_geom_angle_atom_site_label_2
_geom_angle_atom_site_label_3
_geom_angle_site_symmetry_1
_geom_angle_site_symmetry_3
_geom_angle
_geom_angle_publ_flag
O1 Mn1 O1 . 2_755 102.39(8) y
O1 Mn1 O3 . . 93.90(6) y
O1 Mn1 O3 2_755 . 92.16(6) ?
O1 Mn1 O3 . 2_755 92.16(6) ?
O1 Mn1 O3 2_755 2_755 93.90(6) ?
O3 Mn1 O3 . 2_755 170.32(7) y
O1 Mn1 N1 . . 93.47(5) ?
O1 Mn1 N1 2_755 . 164.02(5) ?
O3 Mn1 N1 . . 84.75(4) ?
O3 Mn1 N1 2_755 . 87.36(5) ?
O1 Mn1 N1 . 2_755 164.02(5) ?
O1 Mn1 N1 2_755 2_755 93.47(5) ?
O3 Mn1 N1 . 2_755 87.36(5) ?
O3 Mn1 N1 2_755 2_755 84.75(4) ?
N1 Mn1 N1 . 2_755 70.76(6) y
Mn1 O3 H3A . . 114.7(17) ?
Mn1 O3 H3B . . 117.4(16) ?
H3A O3 H3B . . 102(2) ?
C6 N1 C5 . . 116.49(12) ?
C6 N1 Mn1 . . 117.83(9) ?
C5 N1 Mn1 . . 125.68(9) ?
O2 C1 O1 . . 124.89(15) ?
O2 C1 C2 . . 118.52(13) ?
O1 C1 C2 . . 116.58(14) ?
C3 C2 C4 . . 119.20(14) ?
C3 C2 C1 . . 120.36(13) ?
C4 C2 C1 . . 120.40(13) ?
C2 C3 C3 . 6_565 120.41(9) ?
C2 C3 H3 . . 119.8 ?
C3 C3 H3 6_565 . 119.8 ?
C4 C4 C2 6_565 . 120.38(9) ?
C4 C4 H4 6_565 . 119.8 ?
C2 C4 H4 . . 119.8 ?
N1 C5 C7 . . 121.35(13) ?
N1 C5 H5 . . 119.3 ?
C7 C5 H5 . . 119.3 ?
N1 C6 N1 6 . 126.42(16) ?
N1 C6 C6 6 5_755 116.79(8) ?
N1 C6 C6 . 5_755 116.79(8) ?
C5 C7 C5 . 6 117.88(18) ?
C5 C7 H7 . . 121.1 ?
C5 C7 H7 6 . 121.1 ?

loop_
_geom_bond_atom_site_label_1
_geom_bond_atom_site_label_2
_geom_bond_site_symmetry_2
_geom_bond_distance
_geom_bond_publ_flag
Mn1 O1 . 2.0770(12) y
Mn1 O1 2_755 2.0770(12) .
Mn1 O3 . 2.1709(13) y
Mn1 O3 2_755 2.1709(13) .
Mn1 N1 . 2.3298(11) y
Mn1 N1 2_755 2.3298(12) .
O1 C1 . 1.2487(19) ?
O2 C1 . 1.2478(19) ?
O3 H3A . 0.806(16) ?
O3 H3B . 0.806(16) ?
N1 C6 . 1.3284(14) ?
N1 C5 . 1.3452(17) ?
C1 C2 . 1.508(2) ?
C2 C3 . 1.387(2) ?
C2 C4 . 1.388(2) ?
C3 C3 6_565 1.387(3) ?
C3 H3 . 0.9300 ?
C4 C4 6_565 1.387(3) ?
C4 H4 . 0.9300 ?
C5 C7 . 1.3761(18) ?
C5 H5 . 0.9300 ?
C6 N1 6 1.3283(14) ?
C6 C6 5_755 1.501(3) ?
C7 C5 6 1.3761(18) ?
C7 H7 . 0.9300 ?

loop_
_geom_hbond_atom_site_label_D
_geom_hbond_atom_site_label_H
_geom_hbond_atom_site_label_A
_geom_hbond_site_symmetry_A
_geom_hbond_distance_DH
_geom_hbond_distance_HA
_geom_hbond_distance_DA
_geom_hbond_angle_DHA
_geom_hbond_publ_flag
O3 H3A O2 1_554 0.81(2) 1.91(2) 2.708(2) 168(2) yes
O3 H3B O2 7_655 0.81(2) 1.92(2) 2.719(2) 174(2) yes
